data_7061474
loop_
_publ_author_name
'Shao, Ying'
'Tian, Shijie'
'Zhu, Jie'
'Tang, Shengbiao'
'Sun, Jiangtao'

_publ_section_title
;
 Diastereoselective formation of \b-lactams via a three-component reaction
;
_journal_issue 21
_journal_name_full 'New Journal of Chemistry'
_journal_page_first 9989
_journal_page_last 9993
_journal_paper_doi 10.1039/D2NJ01129H
_journal_volume 46
_journal_year 2022
_chemical_formula_moiety 'C27 H25 N O3'
_chemical_formula_sum 'C27 H25 N O3'
_chemical_formula_weight 411.48
_space_group_crystal_system triclinic
_space_group_IT_number 2
_space_group_name_Hall '-P 1'
_space_group_name_H-M_alt 'P -1'
_atom_sites_solution_hydrogens mixed
_atom_sites_solution_primary dual
_audit_creation_date 2020-09-09
_audit_creation_method
;
Olex2 1.3
(compiled 2020.07.31 svn.rc2a77460 for OlexSys, GUI svn.r6145)
;
_audit_update_record
;
2022-02-16 deposited with the CCDC.	2022-05-02 downloaded from the CCDC.
;
_cell_angle_alpha 68.513(4)
_cell_angle_beta 77.801(4)
_cell_angle_gamma 72.568(4)
_cell_formula_units_Z 2
_cell_length_a 9.8643(12)
_cell_length_b 10.2577(12)
_cell_length_c 12.3234(15)
_cell_measurement_reflns_used 1989
_cell_measurement_temperature 193
_cell_measurement_theta_max 27.454
_cell_measurement_theta_min 2.179
_cell_volume 1099.7(2)
_computing_cell_refinement 'SAINT v8.37A (Bruker, 2015)'
_computing_data_reduction 'SAINT v8.37A (Bruker, 2015)'
_computing_molecular_graphics 'Olex2 1.3 (Dolomanov et al., 2009)'
_computing_publication_material 'Olex2 1.3 (Dolomanov et al., 2009)'
_computing_structure_refinement 'SHELXL 2018/3 (Sheldrick, 2015)'
_computing_structure_solution 'SHELXT 2014/5 (Sheldrick, 2014)'
_diffrn_ambient_temperature 193
_diffrn_measured_fraction_theta_full 0.990
_diffrn_measured_fraction_theta_max 0.991
_diffrn_measurement_device_type 'CCD area detector'
_diffrn_measurement_method 'phi and omega scans'
_diffrn_radiation_monochromator graphite
_diffrn_radiation_type MoK\a
_diffrn_radiation_wavelength 0.71073
_diffrn_reflns_av_R_equivalents 0.0419
_diffrn_reflns_av_unetI/netI 0.0860
_diffrn_reflns_Laue_measured_fraction_full 0.990
_diffrn_reflns_Laue_measured_fraction_max 0.991
_diffrn_reflns_limit_h_max 12
_diffrn_reflns_limit_h_min -12
_diffrn_reflns_limit_k_max 13
_diffrn_reflns_limit_k_min -12
_diffrn_reflns_limit_l_max 15
_diffrn_reflns_limit_l_min -16
_diffrn_reflns_number 9731
_diffrn_reflns_point_group_measured_fraction_full 0.990
_diffrn_reflns_point_group_measured_fraction_max 0.991
_diffrn_reflns_theta_full 25.242
_diffrn_reflns_theta_max 27.542
_diffrn_reflns_theta_min 2.178
_diffrn_source_current 40.0
_diffrn_source_power 2.0
_diffrn_source_voltage 50.0
_exptl_absorpt_coefficient_mu 0.081
_exptl_absorpt_correction_T_max 0.7456
_exptl_absorpt_correction_T_min 0.6575
_exptl_absorpt_correction_type multi-scan
_exptl_absorpt_process_details
;
SADABS-2016/2 (Bruker,2016/2) was used for absorption correction.
wR2(int) was 0.1194 before and 0.0421 after correction.
The Ratio of minimum to maximum transmission is 0.8818.
The \l/2 correction factor is Not present.
;
_exptl_crystal_colour colourless
_exptl_crystal_colour_primary colourless
_exptl_crystal_density_diffrn 1.243
_exptl_crystal_description block
_exptl_crystal_F_000 436
_exptl_crystal_size_max 0.12
_exptl_crystal_size_mid 0.1
_exptl_crystal_size_min 0.1
_refine_diff_density_max 0.354
_refine_diff_density_min -0.348
_refine_diff_density_rms 0.050
_refine_ls_extinction_method none
_refine_ls_goodness_of_fit_ref 1.015
_refine_ls_hydrogen_treatment mixed
_refine_ls_matrix_type full
_refine_ls_number_parameters 279
_refine_ls_number_reflns 5033
_refine_ls_number_restraints 0
_refine_ls_restrained_S_all 1.015
_refine_ls_R_factor_all 0.1253
_refine_ls_R_factor_gt 0.0641
_refine_ls_shift/su_max 0.000
_refine_ls_shift/su_mean 0.000
_refine_ls_structure_factor_coef Fsqd
_refine_ls_weighting_details 'w=1/[\s^2^(Fo^2^)+(0.0460P)^2^+0.5363P] where P=(Fo^2^+2Fc^2^)/3'
_refine_ls_weighting_scheme calc
_refine_ls_wR_factor_gt 0.1247
_refine_ls_wR_factor_ref 0.1505
_reflns_Friedel_coverage 0.000
_reflns_number_gt 2918
_reflns_number_total 5033
_reflns_threshold_expression 'I > 2\s(I)'
_cod_data_source_file d2nj01129h2.cif
_cod_data_source_block a
_cod_depositor_comments 'Adding full bibliography for 7061473--7061474.cif.'
_cod_database_code 7061474
_shelx_shelxl_version_number 2018/3
_shelx_space_group_comment
;
The symmetry employed for this shelxl refinement is uniquely defined
by the following loop, which should always be used as a source of
symmetry information in preference to the above space-group names.
They are only intended as comments.
;
_shelx_estimated_absorpt_t_max 0.992
_shelx_estimated_absorpt_t_min 0.990
_olex2_refinement_description
;
1. Fixed Uiso
 At 1.2 times of:
  All C(H) groups
 At 1.5 times of:
  All C(H,H,H) groups
2.a Ternary CH refined with riding coordinates:
 C19(H19)
2.b Aromatic/amide H refined with riding coordinates:
 C5(H5), C15(H15), C14(H14), C13(H13), C9(H9), C23(H23), C7(H7), C27(H27),
 C6(H6), C24(H24), C8(H8), C25(H25), C26(H26)
2.c Fitted hexagon refined as free rotating group:
 C11(C10,C16,C15,C14,C13)
2.d Idealised Me refined as rotating group:
 C12(H12A,H12B,H12C), C17(H17A,H17B,H17C), C28(H28A,H28B,H28C)
;
_olex2_submission_special_instructions 'No special instructions were received'

loop_
_space_group_symop_operation_xyz
'x, y, z'
'-x, -y, -z'

loop_
_atom_site_label
_atom_site_type_symbol
_atom_site_fract_x
_atom_site_fract_y
_atom_site_fract_z
_atom_site_U_iso_or_equiv
_atom_site_adp_type
_atom_site_occupancy
_atom_site_site_symmetry_order
_atom_site_calc_flag
_atom_site_refinement_flags_posn
_atom_site_refinement_flags_adp
_atom_site_refinement_flags_occupancy
_atom_site_disorder_assembly
_atom_site_disorder_group
O2 O 0.21940(19) 0.2527(2) 0.40391(16) 0.0381(5) Uani 1 1 d . . . . .
O3 O 0.57066(19) 0.54504(19) 0.10189(17) 0.0367(5) Uani 1 1 d . . . . .
O1 O 0.4234(2) 0.2321(2) 0.46691(17) 0.0452(5) Uani 1 1 d . . . . .
N1 N 0.5582(2) 0.3144(2) 0.23159(18) 0.0262(5) Uani 1 1 d . . . . .
C3 C 0.4154(2) 0.2776(2) 0.2608(2) 0.0240(5) Uani 1 1 d . . . . .
C4 C 0.4103(2) 0.1523(3) 0.2256(2) 0.0253(5) Uani 1 1 d . . . . .
C19 C 0.3556(2) 0.4384(2) 0.1813(2) 0.0243(5) Uani 1 1 d . . . . .
H19 H 0.324716 0.440817 0.108199 0.029 Uiso 1 1 calc R U . . .
C22 C 0.0965(3) 0.5829(3) 0.2081(2) 0.0265(6) Uani 1 1 d . . . . .
C2 C 0.3577(3) 0.2520(3) 0.3888(2) 0.0282(6) Uani 1 1 d . . . . .
C18 C 0.5096(3) 0.4511(3) 0.1607(2) 0.0270(6) Uani 1 1 d . . . . .
C20 C 0.2463(3) 0.5412(3) 0.2367(2) 0.0268(6) Uani 1 1 d . . . . .
C5 C 0.3503(3) 0.1689(3) 0.1281(2) 0.0291(6) Uani 1 1 d . . . . .
H5 H 0.307321 0.262818 0.079937 0.035 Uiso 1 1 calc R U . . .
C11 C 0.78006(16) 0.16895(19) 0.16194(13) 0.0315(6) Uani 1 1 d G . . . .
C10 C 0.70410(12) 0.23565(18) 0.24401(15) 0.0284(6) Uani 1 1 d G . . . .
C16 C 0.77114(17) 0.2298(2) 0.33479(14) 0.0373(7) Uani 1 1 d G . . . .
C15 C 0.91415(18) 0.1572(2) 0.34350(15) 0.0495(8) Uani 1 1 d G . . . .
H15 H 0.959977 0.153182 0.405549 0.059 Uiso 1 1 calc R U . . .
C14 C 0.99012(13) 0.0905(2) 0.26143(18) 0.0498(8) Uani 1 1 d G . . . .
H14 H 1.087860 0.040882 0.267390 0.060 Uiso 1 1 calc R U . . .
C13 C 0.92307(16) 0.09636(19) 0.17065(15) 0.0422(7) Uani 1 1 d G . . . .
H13 H 0.974992 0.050771 0.114560 0.051 Uiso 1 1 calc R U . . .
C9 C 0.4713(3) 0.0139(3) 0.2956(2) 0.0328(6) Uani 1 1 d . . . . .
H9 H 0.511520 0.001161 0.363482 0.039 Uiso 1 1 calc R U . . .
C23 C 0.0059(3) 0.7155(3) 0.2108(2) 0.0330(6) Uani 1 1 d . . . . .
H23 H 0.040700 0.780249 0.230096 0.040 Uiso 1 1 calc R U . . .
C7 C 0.4149(3) -0.0885(3) 0.1692(2) 0.0366(7) Uani 1 1 d . . . . .
H7 H 0.417236 -0.170387 0.149374 0.044 Uiso 1 1 calc R U . . .
C27 C 0.0422(3) 0.4919(3) 0.1777(2) 0.0346(6) Uani 1 1 d . . . . .
H27 H 0.101827 0.401014 0.174820 0.042 Uiso 1 1 calc R U . . .
C6 C 0.3527(3) 0.0486(3) 0.1004(2) 0.0358(7) Uani 1 1 d . . . . .
H6 H 0.311150 0.060875 0.033398 0.043 Uiso 1 1 calc R U . . .
C24 C -0.1339(3) 0.7544(3) 0.1859(3) 0.0388(7) Uani 1 1 d . . . . .
H24 H -0.194307 0.844878 0.189038 0.047 Uiso 1 1 calc R U . . .
C21 C 0.2845(3) 0.5913(3) 0.3075(3) 0.0380(7) Uani 1 1 d . . . . .
C8 C 0.4737(3) -0.1054(3) 0.2671(2) 0.0373(7) Uani 1 1 d . . . . .
H8 H 0.516087 -0.199559 0.315290 0.045 Uiso 1 1 calc R U . . .
C25 C -0.1858(3) 0.6624(3) 0.1566(3) 0.0380(7) Uani 1 1 d . . . . .
H25 H -0.281918 0.688848 0.139894 0.046 Uiso 1 1 calc R U . . .
C26 C -0.0971(3) 0.5318(3) 0.1516(3) 0.0387(7) Uani 1 1 d . . . . .
H26 H -0.131926 0.468778 0.130049 0.046 Uiso 1 1 calc R U . . .
C12 C 0.7148(3) 0.1792(3) 0.0572(3) 0.0393(7) Uani 1 1 d . . . . .
H12A H 0.659547 0.106177 0.081005 0.059 Uiso 1 1 calc R U . . .
H12B H 0.791088 0.162497 -0.005066 0.059 Uiso 1 1 calc R U . . .
H12C H 0.651559 0.275599 0.028157 0.059 Uiso 1 1 calc R U . . .
C17 C 0.7014(3) 0.3207(4) 0.4148(3) 0.0563(9) Uani 1 1 d . . . . .
H17A H 0.618788 0.395190 0.380761 0.084 Uiso 1 1 calc R U . . .
H17B H 0.770762 0.366884 0.423010 0.084 Uiso 1 1 calc R U . . .
H17C H 0.669787 0.258690 0.492209 0.084 Uiso 1 1 calc R U . . .
C28 C 0.1479(4) 0.2420(4) 0.5209(3) 0.0603(10) Uani 1 1 d . . . . .
H28A H 0.044872 0.258180 0.520682 0.090 Uiso 1 1 calc R U . . .
H28B H 0.165385 0.315056 0.546236 0.090 Uiso 1 1 calc R U . . .
H28C H 0.185004 0.145583 0.575011 0.090 Uiso 1 1 calc R U . . .
H21A H 0.217(3) 0.654(3) 0.344(2) 0.028(7) Uiso 1 1 d . . . . .
H21B H 0.386(3) 0.568(3) 0.319(2) 0.040(8) Uiso 1 1 d . . . . .

loop_
_atom_site_aniso_label
_atom_site_aniso_U_11
_atom_site_aniso_U_22
_atom_site_aniso_U_33
_atom_site_aniso_U_23
_atom_site_aniso_U_13
_atom_site_aniso_U_12
O2 0.0303(10) 0.0588(13) 0.0290(11) -0.0159(10) 0.0059(8) -0.0203(9)
O3 0.0351(11) 0.0330(11) 0.0387(12) -0.0016(9) -0.0037(9) -0.0164(8)
O1 0.0447(12) 0.0629(14) 0.0275(12) -0.0062(10) -0.0110(10) -0.0183(10)
N1 0.0221(10) 0.0267(11) 0.0293(13) -0.0066(9) -0.0038(9) -0.0077(8)
C3 0.0208(12) 0.0259(13) 0.0242(14) -0.0040(10) -0.0039(10) -0.0085(9)
C4 0.0218(12) 0.0258(13) 0.0273(15) -0.0072(11) -0.0021(10) -0.0066(10)
C19 0.0262(13) 0.0234(13) 0.0243(14) -0.0048(10) -0.0046(10) -0.0098(10)
C22 0.0268(13) 0.0254(13) 0.0245(15) -0.0057(11) -0.0019(11) -0.0059(10)
C2 0.0301(14) 0.0251(13) 0.0270(15) -0.0044(11) -0.0041(11) -0.0081(10)
C18 0.0299(14) 0.0272(14) 0.0239(15) -0.0046(11) -0.0050(11) -0.0101(10)
C20 0.0289(13) 0.0243(13) 0.0260(15) -0.0054(11) -0.0032(11) -0.0083(10)
C5 0.0267(13) 0.0291(14) 0.0312(16) -0.0080(11) -0.0066(11) -0.0061(10)
C11 0.0295(14) 0.0240(14) 0.0365(17) -0.0036(12) -0.0025(12) -0.0087(10)
C10 0.0244(13) 0.0265(13) 0.0325(16) -0.0041(11) -0.0071(11) -0.0081(10)
C16 0.0317(15) 0.0464(17) 0.0369(18) -0.0090(14) -0.0088(13) -0.0161(12)
C15 0.0389(17) 0.056(2) 0.055(2) -0.0057(17) -0.0234(16) -0.0168(14)
C14 0.0283(15) 0.0431(18) 0.071(2) -0.0071(16) -0.0151(16) -0.0059(13)
C13 0.0276(15) 0.0347(16) 0.059(2) -0.0127(15) -0.0001(14) -0.0067(12)
C9 0.0390(16) 0.0296(15) 0.0277(16) -0.0044(12) -0.0071(12) -0.0092(11)
C23 0.0324(14) 0.0337(15) 0.0344(17) -0.0143(12) -0.0057(12) -0.0052(11)
C7 0.0424(16) 0.0312(15) 0.0389(18) -0.0142(13) 0.0001(13) -0.0126(12)
C27 0.0300(14) 0.0318(15) 0.0409(18) -0.0113(13) -0.0031(12) -0.0072(11)
C6 0.0394(16) 0.0367(16) 0.0354(17) -0.0134(13) -0.0081(13) -0.0105(12)
C24 0.0335(15) 0.0340(16) 0.0424(19) -0.0119(13) -0.0074(13) 0.0023(12)
C21 0.0333(16) 0.0421(17) 0.0437(19) -0.0205(15) -0.0094(14) -0.0048(13)
C8 0.0446(17) 0.0266(14) 0.0359(18) -0.0046(12) -0.0042(13) -0.0088(12)
C25 0.0268(14) 0.0422(17) 0.0424(19) -0.0105(14) -0.0080(13) -0.0058(12)
C26 0.0348(16) 0.0396(16) 0.0453(19) -0.0141(14) -0.0080(13) -0.0117(12)
C12 0.0357(16) 0.0431(17) 0.0386(18) -0.0170(14) 0.0009(13) -0.0076(12)
C17 0.049(2) 0.089(3) 0.050(2) -0.034(2) -0.0108(16) -0.0271(18)
C28 0.055(2) 0.098(3) 0.035(2) -0.0264(19) 0.0187(16) -0.0390(19)

loop_
_atom_type_symbol
_atom_type_description
_atom_type_scat_dispersion_real
_atom_type_scat_dispersion_imag
_atom_type_scat_source
C C 0.0033 0.0016 'International Tables Vol C Tables 4.2.6.8 and 6.1.1.4'
H H 0.0000 0.0000 'International Tables Vol C Tables 4.2.6.8 and 6.1.1.4'
N N 0.0061 0.0033 'International Tables Vol C Tables 4.2.6.8 and 6.1.1.4'
O O 0.0106 0.0060 'International Tables Vol C Tables 4.2.6.8 and 6.1.1.4'

loop_
_geom_angle_atom_site_label_1
_geom_angle_atom_site_label_2
_geom_angle_atom_site_label_3
_geom_angle
_geom_angle_site_symmetry_1
_geom_angle_site_symmetry_3
_geom_angle_publ_flag
C2 O2 C28 115.3(2) . . ?
C18 N1 C3 94.95(17) . . ?
C18 N1 C10 127.5(2) . . ?
C10 N1 C3 136.10(19) . . ?
N1 C3 C4 114.97(19) . . ?
N1 C3 C19 85.80(17) . . ?
N1 C3 C2 112.73(19) . . ?
C4 C3 C19 119.93(18) . . ?
C2 C3 C4 109.4(2) . . ?
C2 C3 C19 112.36(19) . . ?
C5 C4 C3 123.7(2) . . ?
C5 C4 C9 119.1(2) . . ?
C9 C4 C3 117.2(2) . . ?
C3 C19 H19 111.2 . . ?
C18 C19 C3 85.56(17) . . ?
C18 C19 H19 111.2 . . ?
C20 C19 C3 119.0(2) . . ?
C20 C19 H19 111.2 . . ?
C20 C19 C18 116.47(19) . . ?
C23 C22 C20 120.7(2) . . ?
C27 C22 C20 121.6(2) . . ?
C27 C22 C23 117.8(2) . . ?
O2 C2 C3 109.8(2) . . ?
O1 C2 O2 123.6(2) . . ?
O1 C2 C3 126.6(2) . . ?
O3 C18 N1 131.6(2) . . ?
O3 C18 C19 134.7(2) . . ?
N1 C18 C19 93.7(2) . . ?
C22 C20 C19 117.5(2) . . ?
C21 C20 C19 120.2(2) . . ?
C21 C20 C22 122.3(2) . . ?
C4 C5 H5 119.9 . . ?
C4 C5 C6 120.1(2) . . ?
C6 C5 H5 119.9 . . ?
C10 C11 C13 120.0 . . ?
C10 C11 C12 122.20(14) . . ?
C13 C11 C12 117.71(14) . . ?
C11 C10 N1 119.41(13) . . ?
C11 C10 C16 120.0 . . ?
C16 C10 N1 120.56(13) . . ?
C10 C16 C17 122.11(15) . . ?
C15 C16 C10 120.0 . . ?
C15 C16 C17 117.13(15) . . ?
C16 C15 H15 120.0 . . ?
C14 C15 C16 120.0 . . ?
C14 C15 H15 120.0 . . ?
C15 C14 H14 120.0 . . ?
C15 C14 C13 120.0 . . ?
C13 C14 H14 120.0 . . ?
C11 C13 H13 120.0 . . ?
C14 C13 C11 120.0 . . ?
C14 C13 H13 120.0 . . ?
C4 C9 H9 119.8 . . ?
C8 C9 C4 120.4(2) . . ?
C8 C9 H9 119.8 . . ?
C22 C23 H23 119.4 . . ?
C24 C23 C22 121.1(2) . . ?
C24 C23 H23 119.4 . . ?
C6 C7 H7 120.4 . . ?
C6 C7 C8 119.3(2) . . ?
C8 C7 H7 120.4 . . ?
C22 C27 H27 119.5 . . ?
C26 C27 C22 121.0(2) . . ?
C26 C27 H27 119.5 . . ?
C5 C6 H6 119.7 . . ?
C7 C6 C5 120.7(2) . . ?
C7 C6 H6 119.7 . . ?
C23 C24 H24 119.9 . . ?
C25 C24 C23 120.2(2) . . ?
C25 C24 H24 119.9 . . ?
C20 C21 H21A 121.0(15) . . ?
C20 C21 H21B 120.4(15) . . ?
H21A C21 H21B 119(2) . . ?
C9 C8 H8 119.8 . . ?
C7 C8 C9 120.4(2) . . ?
C7 C8 H8 119.8 . . ?
C24 C25 H25 120.2 . . ?
C26 C25 C24 119.5(2) . . ?
C26 C25 H25 120.2 . . ?
C27 C26 H26 119.8 . . ?
C25 C26 C27 120.4(3) . . ?
C25 C26 H26 119.8 . . ?
C11 C12 H12A 109.5 . . ?
C11 C12 H12B 109.5 . . ?
C11 C12 H12C 109.5 . . ?
H12A C12 H12B 109.5 . . ?
H12A C12 H12C 109.5 . . ?
H12B C12 H12C 109.5 . . ?
C16 C17 H17A 109.5 . . ?
C16 C17 H17B 109.5 . . ?
C16 C17 H17C 109.5 . . ?
H17A C17 H17B 109.5 . . ?
H17A C17 H17C 109.5 . . ?
H17B C17 H17C 109.5 . . ?
O2 C28 H28A 109.5 . . ?
O2 C28 H28B 109.5 . . ?
O2 C28 H28C 109.5 . . ?
H28A C28 H28B 109.5 . . ?
H28A C28 H28C 109.5 . . ?
H28B C28 H28C 109.5 . . ?

loop_
_geom_bond_atom_site_label_1
_geom_bond_atom_site_label_2
_geom_bond_distance
_geom_bond_site_symmetry_2
_geom_bond_publ_flag
O2 C2 1.336(3) . ?
O2 C28 1.445(3) . ?
O3 C18 1.212(3) . ?
O1 C2 1.195(3) . ?
N1 C3 1.504(3) . ?
N1 C18 1.355(3) . ?
N1 C10 1.433(2) . ?
C3 C4 1.517(3) . ?
C3 C19 1.583(3) . ?
C3 C2 1.512(4) . ?
C4 C5 1.383(3) . ?
C4 C9 1.390(3) . ?
C19 H19 1.0000 . ?
C19 C18 1.523(3) . ?
C19 C20 1.509(3) . ?
C22 C20 1.490(3) . ?
C22 C23 1.393(3) . ?
C22 C27 1.393(3) . ?
C20 C21 1.323(3) . ?
C5 H5 0.9500 . ?
C5 C6 1.387(3) . ?
C11 C10 1.3900 . ?
C11 C13 1.3900 . ?
C11 C12 1.517(3) . ?
C10 C16 1.3900 . ?
C16 C15 1.3900 . ?
C16 C17 1.523(3) . ?
C15 H15 0.9500 . ?
C15 C14 1.3900 . ?
C14 H14 0.9500 . ?
C14 C13 1.3900 . ?
C13 H13 0.9500 . ?
C9 H9 0.9500 . ?
C9 C8 1.384(3) . ?
C23 H23 0.9500 . ?
C23 C24 1.383(3) . ?
C7 H7 0.9500 . ?
C7 C6 1.379(4) . ?
C7 C8 1.380(4) . ?
C27 H27 0.9500 . ?
C27 C26 1.384(3) . ?
C6 H6 0.9500 . ?
C24 H24 0.9500 . ?
C24 C25 1.379(4) . ?
C21 H21A 0.94(2) . ?
C21 H21B 0.99(3) . ?
C8 H8 0.9500 . ?
C25 H25 0.9500 . ?
C25 C26 1.378(4) . ?
C26 H26 0.9500 . ?
C12 H12A 0.9800 . ?
C12 H12B 0.9800 . ?
C12 H12C 0.9800 . ?
C17 H17A 0.9800 . ?
C17 H17B 0.9800 . ?
C17 H17C 0.9800 . ?
C28 H28A 0.9800 . ?
C28 H28B 0.9800 . ?
C28 H28C 0.9800 . ?

loop_
_geom_torsion_atom_site_label_1
_geom_torsion_atom_site_label_2
_geom_torsion_atom_site_label_3
_geom_torsion_atom_site_label_4
_geom_torsion
_geom_torsion_site_symmetry_1
_geom_torsion_site_symmetry_2
_geom_torsion_site_symmetry_3
_geom_torsion_site_symmetry_4
_geom_torsion_publ_flag
N1 C3 C4 C5 -102.7(3) . . . . ?
N1 C3 C4 C9 76.6(3) . . . . ?
N1 C3 C19 C18 1.35(17) . . . . ?
N1 C3 C19 C20 -116.6(2) . . . . ?
N1 C3 C2 O2 165.96(19) . . . . ?
N1 C3 C2 O1 -14.9(3) . . . . ?
N1 C10 C16 C15 -177.77(19) . . . . ?
N1 C10 C16 C17 -8.0(2) . . . . ?
C3 N1 C18 O3 -177.1(3) . . . . ?
C3 N1 C18 C19 1.57(19) . . . . ?
C3 N1 C10 C11 81.4(3) . . . . ?
C3 N1 C10 C16 -100.8(3) . . . . ?
C3 C4 C5 C6 178.6(2) . . . . ?
C3 C4 C9 C8 -178.4(2) . . . . ?
C3 C19 C18 O3 177.1(3) . . . . ?
C3 C19 C18 N1 -1.49(18) . . . . ?
C3 C19 C20 C22 -108.2(2) . . . . ?
C3 C19 C20 C21 72.0(3) . . . . ?
C4 C3 C19 C18 -115.1(2) . . . . ?
C4 C3 C19 C20 126.9(2) . . . . ?
C4 C3 C2 O2 -64.8(2) . . . . ?
C4 C3 C2 O1 114.3(3) . . . . ?
C4 C5 C6 C7 -0.1(4) . . . . ?
C4 C9 C8 C7 -0.4(4) . . . . ?
C19 C3 C4 C5 -2.7(4) . . . . ?
C19 C3 C4 C9 176.7(2) . . . . ?
C19 C3 C2 O2 71.0(2) . . . . ?
C19 C3 C2 O1 -109.9(3) . . . . ?
C22 C23 C24 C25 -0.7(4) . . . . ?
C22 C27 C26 C25 -0.8(5) . . . . ?
C2 C3 C4 C5 129.3(3) . . . . ?
C2 C3 C4 C9 -51.4(3) . . . . ?
C2 C3 C19 C18 114.2(2) . . . . ?
C2 C3 C19 C20 -3.7(3) . . . . ?
C18 N1 C3 C4 119.7(2) . . . . ?
C18 N1 C3 C19 -1.51(19) . . . . ?
C18 N1 C3 C2 -114.0(2) . . . . ?
C18 N1 C10 C11 -81.0(2) . . . . ?
C18 N1 C10 C16 96.8(2) . . . . ?
C18 C19 C20 C22 151.6(2) . . . . ?
C18 C19 C20 C21 -28.2(4) . . . . ?
C20 C19 C18 O3 -62.6(4) . . . . ?
C20 C19 C18 N1 118.8(2) . . . . ?
C20 C22 C23 C24 -179.2(3) . . . . ?
C20 C22 C27 C26 179.9(3) . . . . ?
C5 C4 C9 C8 0.9(4) . . . . ?
C11 C10 C16 C15 0.0 . . . . ?
C11 C10 C16 C17 169.7(2) . . . . ?
C10 N1 C3 C4 -46.4(3) . . . . ?
C10 N1 C3 C19 -167.6(2) . . . . ?
C10 N1 C3 C2 79.9(3) . . . . ?
C10 N1 C18 O3 -9.2(4) . . . . ?
C10 N1 C18 C19 169.42(19) . . . . ?
C10 C11 C13 C14 0.0 . . . . ?
C10 C16 C15 C14 0.0 . . . . ?
C16 C15 C14 C13 0.0 . . . . ?
C15 C14 C13 C11 0.0 . . . . ?
C13 C11 C10 N1 177.79(18) . . . . ?
C13 C11 C10 C16 0.0 . . . . ?
C9 C4 C5 C6 -0.7(4) . . . . ?
C23 C22 C20 C19 -152.3(2) . . . . ?
C23 C22 C20 C21 27.5(4) . . . . ?
C23 C22 C27 C26 -0.3(4) . . . . ?
C23 C24 C25 C26 -0.4(5) . . . . ?
C27 C22 C20 C19 27.5(4) . . . . ?
C27 C22 C20 C21 -152.7(3) . . . . ?
C27 C22 C23 C24 1.0(4) . . . . ?
C6 C7 C8 C9 -0.5(4) . . . . ?
C24 C25 C26 C27 1.1(5) . . . . ?
C8 C7 C6 C5 0.7(4) . . . . ?
C12 C11 C10 N1 1.4(2) . . . . ?
C12 C11 C10 C16 -176.4(2) . . . . ?
C12 C11 C13 C14 176.6(2) . . . . ?
C17 C16 C15 C14 -170.2(2) . . . . ?
C28 O2 C2 O1 6.1(4) . . . . ?
C28 O2 C2 C3 -174.8(2) . . . . ?
